data_7039832
loop_
_publ_author_name
'Yang, Wenxue'
'Zhao, Ke-Qing'
'Prior, Timothy J.'
'Hughes, David L.'
'Arbaoui, Abdessamad'
'Elsegood, Mark R. J.'
'Redshaw, Carl'

_publ_section_title
;
 Structural studies of Schiff-base [2 + 2] macrocycles derived from
 2,2'-oxydianiline and the ROP capability of their organoaluminium
 complexes.
;
_journal_issue 30
_journal_name_full 'Dalton transactions (Cambridge, England : 2003)'
_journal_page_first 11990
_journal_page_last 12005
_journal_paper_doi 10.1039/c6dt01997h
_journal_volume 45
_journal_year 2016
_chemical_formula_moiety 'C48 H44 N4 O4, C2 H3 N'
_chemical_formula_structural 'L2H2, MeCN'
_chemical_formula_sum 'C50 H47 N5 O4'
_chemical_formula_weight 781.92
_space_group_crystal_system triclinic
_space_group_IT_number 2
_space_group_name_Hall '-P 1'
_space_group_name_H-M_alt 'P -1'
_symmetry_space_group_name_Hall '-P 1'
_symmetry_space_group_name_H-M 'P -1'
_atom_sites_solution_hydrogens mixed
_atom_sites_solution_primary direct
_atom_sites_solution_secondary difmap
_audit_creation_method SHELXL-2014/7
_audit_update_record
;
2015-12-15 deposited with the CCDC.
2016-06-20 downloaded from the CCDC.
;
_cell_angle_alpha 98.169(3)
_cell_angle_beta 109.862(3)
_cell_angle_gamma 91.656(3)
_cell_formula_units_Z 4
_cell_length_a 15.1737(5)
_cell_length_b 15.3473(6)
_cell_length_c 19.2180(7)
_cell_measurement_reflns_used 6216
_cell_measurement_temperature 140(1)
_cell_measurement_theta_max 22.499
_cell_measurement_theta_min 3.426
_cell_volume 4152.1(3)
_computing_cell_refinement
;
 CrysAlis RED, Oxford Diffraction Ltd., Version 1.171.29.9 
;
_computing_data_collection
;
 CrysAlis CCD, Oxford Diffraction Ltd., Version 1.171.29.9 
;
_computing_data_reduction
;
 CrysAlis RED, Oxford Diffraction Ltd., Version 1.171.29.9 
;
_computing_molecular_graphics 'ORTEP (Johnson, 1976 and Farrugia, 2012)'
_computing_publication_material 'SHELXL-2014 (Sheldrick, 2014) and WINGX (Farrugia, 2012)'
_computing_structure_refinement 'SHELXL-2014/7 (Sheldrick, 2014)'
_computing_structure_solution 'SHELXS-97 (Sheldrick, 1997a)'
_diffrn_ambient_temperature 140(1)
_diffrn_detector_area_resol_mean 16.0050
_diffrn_measured_fraction_theta_full 0.716
_diffrn_measured_fraction_theta_max 0.989
_diffrn_measurement_device_type 'Oxford Diffraction Xcalibur 3/CCD'
_diffrn_measurement_method 'Thin slice \f and \w scans'
_diffrn_radiation_monochromator graphite
_diffrn_radiation_source 'Enhance (Mo) X-ray Source'
_diffrn_radiation_type Mo-K\a
_diffrn_radiation_wavelength 0.71073
_diffrn_reflns_av_R_equivalents 0.0861
_diffrn_reflns_av_unetI/netI 0.1363
_diffrn_reflns_Laue_measured_fraction_full 0.716
_diffrn_reflns_Laue_measured_fraction_max 0.989
_diffrn_reflns_limit_h_max 16
_diffrn_reflns_limit_h_min -16
_diffrn_reflns_limit_k_max 16
_diffrn_reflns_limit_k_min -16
_diffrn_reflns_limit_l_max 20
_diffrn_reflns_limit_l_min -20
_diffrn_reflns_number 33814
_diffrn_reflns_point_group_measured_fraction_full 0.716
_diffrn_reflns_point_group_measured_fraction_max 0.989
_diffrn_reflns_theta_full 25.242
_diffrn_reflns_theta_max 22.499
_diffrn_reflns_theta_min 3.426
_exptl_absorpt_coefficient_mu 0.080
_exptl_absorpt_correction_T_max 1.062
_exptl_absorpt_correction_T_min 0.942
_exptl_absorpt_correction_type multi-scan
_exptl_absorpt_process_details
;
 CrysAlis RED, Oxford Diffraction Ltd., Version 1.171.29.9 
 Empirical absorption correction using spherical harmonics,
  implemented in SCALE3 ABSPACK scaling algorithm.
;
_exptl_crystal_colour orange
_exptl_crystal_density_diffrn 1.251
_exptl_crystal_density_method 'not measured'
_exptl_crystal_description plate
_exptl_crystal_F_000 1656
_exptl_crystal_size_max 0.38
_exptl_crystal_size_mid 0.29
_exptl_crystal_size_min 0.10
_refine_diff_density_max 0.320
_refine_diff_density_min -0.281
_refine_diff_density_rms 0.038
_refine_ls_extinction_method none
_refine_ls_goodness_of_fit_ref 0.789
_refine_ls_hydrogen_treatment mixed
_refine_ls_matrix_type full
_refine_ls_number_parameters 1093
_refine_ls_number_reflns 10758
_refine_ls_number_restraints 0
_refine_ls_restrained_S_all 0.789
_refine_ls_R_factor_all 0.1205
_refine_ls_R_factor_gt 0.0429
_refine_ls_shift/su_max 0.000
_refine_ls_shift/su_mean 0.000
_refine_ls_structure_factor_coef Fsqd
_refine_ls_weighting_details 'w=1/[\s^2^(Fo^2^)+(0.0308P)^2^] where P=(Fo^2^+2Fc^2^)/3'
_refine_ls_weighting_scheme calc
_refine_ls_wR_factor_gt 0.0714
_refine_ls_wR_factor_ref 0.0831
_reflns_Friedel_coverage 0.000
_reflns_number_gt 5230
_reflns_number_total 10758
_reflns_threshold_expression 'I > 2\s(I)'
_cod_data_source_file c6dt01997h2.cif
_cod_data_source_block cr13d
_cod_depositor_comments 'Adding full bibliography for 7039831--7039842.cif.'
_cod_database_code 7039832
_shelx_shelxl_version_number 2014/7
_shelx_space_group_comment
;
The symmetry employed for this shelxl refinement is uniquely defined
by the following loop, which should always be used as a source of
symmetry information in preference to the above space-group names.
They are only intended as comments.
;
_shelxl_version_number 2013-4

loop_
_space_group_symop_operation_xyz
'x, y, z'
'-x, -y, -z'

loop_
_atom_site_label
_atom_site_type_symbol
_atom_site_fract_x
_atom_site_fract_y
_atom_site_fract_z
_atom_site_U_iso_or_equiv
_atom_site_adp_type
_atom_site_occupancy
_atom_site_site_symmetry_order
_atom_site_calc_flag
_atom_site_refinement_flags_posn
_atom_site_refinement_flags_adp
_atom_site_refinement_flags_occupancy
O1 O 0.37462(13) 0.62040(14) 0.03860(11) 0.0256(6) Uani 1 1 d . . .
O2 O 0.36313(13) 0.39351(12) 0.02820(11) 0.0253(5) Uani 1 1 d . . .
O3 O 0.28263(16) 0.72275(16) 0.16542(13) 0.0366(7) Uani 1 1 d . . .
O4 O 0.18589(14) 0.90793(14) 0.08553(12) 0.0340(6) Uani 1 1 d . . .
N1 N 0.50395(16) 0.52056(16) 0.08762(13) 0.0224(7) Uani 1 1 d . . .
N2 N 0.29239(17) 0.86056(17) -0.00432(15) 0.0333(8) Uani 1 1 d . . .
N3 N 0.34525(17) 0.88586(17) 0.19452(14) 0.0278(7) Uani 1 1 d . . .
N4 N 0.34159(16) 0.46954(17) 0.15815(13) 0.0263(7) Uani 1 1 d . . .
C1 C 0.4422(2) 0.68745(19) 0.06244(16) 0.0198(8) Uani 1 1 d . . .
C2 C 0.4171(2) 0.77307(19) 0.05064(16) 0.0218(8) Uani 1 1 d . . .
C3 C 0.4863(2) 0.84196(19) 0.07373(16) 0.0244(8) Uani 1 1 d . . .
H3 H 0.4686 0.8979 0.0646 0.029 Uiso 1 1 calc R U .
C4 C 0.5812(2) 0.8323(2) 0.10999(16) 0.0260(8) Uani 1 1 d . . .
C5 C 0.6043(2) 0.7473(2) 0.12172(16) 0.0247(8) Uani 1 1 d . . .
H5 H 0.6670 0.7380 0.1456 0.030 Uiso 1 1 calc R U .
C6 C 0.5370(2) 0.67507(19) 0.09902(16) 0.0191(8) Uani 1 1 d . . .
C7 C 0.3184(2) 0.7875(2) 0.01411(16) 0.0258(8) Uani 1 1 d . . .
H7 H 0.2730 0.7409 0.0041 0.031 Uiso 1 1 calc R U .
C8 C 0.6538(2) 0.9110(2) 0.12986(18) 0.0305(9) Uani 1 1 d . . .
C9 C 0.6658(2) 0.9316(2) 0.0578(2) 0.0595(12) Uani 1 1 d . . .
H9A H 0.6062 0.9431 0.0235 0.089 Uiso 1 1 calc R U .
H9B H 0.6893 0.8820 0.0352 0.089 Uiso 1 1 calc R U .
H9C H 0.7095 0.9826 0.0694 0.089 Uiso 1 1 calc R U .
C10 C 0.74976(19) 0.8932(2) 0.18280(18) 0.0430(10) Uani 1 1 d . . .
H10A H 0.7713 0.8419 0.1606 0.065 Uiso 1 1 calc R U .
H10B H 0.7446 0.8832 0.2295 0.065 Uiso 1 1 calc R U .
H10C H 0.7938 0.9432 0.1916 0.065 Uiso 1 1 calc R U .
C11 C 0.6217(2) 0.9927(2) 0.1666(2) 0.0557(12) Uani 1 1 d . . .
H11A H 0.5613 1.0051 0.1341 0.084 Uiso 1 1 calc R U .
H11B H 0.6664 1.0422 0.1755 0.084 Uiso 1 1 calc R U .
H11C H 0.6172 0.9822 0.2134 0.084 Uiso 1 1 calc R U .
C12 C 0.5657(2) 0.5872(2) 0.11040(16) 0.0217(8) Uani 1 1 d . . .
H12 H 0.6288 0.5791 0.1341 0.026 Uiso 1 1 calc R U .
C13 C 0.5260(2) 0.43373(19) 0.09888(16) 0.0212(8) Uani 1 1 d . . .
C14 C 0.6142(2) 0.4078(2) 0.13497(16) 0.0274(8) Uani 1 1 d . . .
H14 H 0.6657 0.4495 0.1529 0.033 Uiso 1 1 calc R U .
C15 C 0.6275(2) 0.3212(2) 0.14498(17) 0.0295(9) Uani 1 1 d . . .
H15 H 0.6874 0.3050 0.1695 0.035 Uiso 1 1 calc R U .
C16 C 0.5520(2) 0.2593(2) 0.11862(17) 0.0286(9) Uani 1 1 d . . .
H16 H 0.5608 0.2010 0.1258 0.034 Uiso 1 1 calc R U .
C17 C 0.4634(2) 0.28257(19) 0.08168(16) 0.0252(8) Uani 1 1 d . . .
H17 H 0.4125 0.2402 0.0639 0.030 Uiso 1 1 calc R U .
C18 C 0.4503(2) 0.3689(2) 0.07098(16) 0.0216(8) Uani 1 1 d . . .
C19 C 0.2853(2) 0.36340(19) 0.04442(18) 0.0233(8) Uani 1 1 d . . .
C20 C 0.2201(2) 0.30100(19) -0.00679(18) 0.0294(9) Uani 1 1 d . . .
H20 H 0.2292 0.2755 -0.0504 0.035 Uiso 1 1 calc R U .
C21 C 0.1396(2) 0.2766(2) 0.0079(2) 0.0388(10) Uani 1 1 d . . .
H21 H 0.0951 0.2337 -0.0257 0.047 Uiso 1 1 calc R U .
C22 C 0.1261(2) 0.3156(2) 0.0719(2) 0.0407(10) Uani 1 1 d . . .
H22 H 0.0726 0.2987 0.0816 0.049 Uiso 1 1 calc R U .
C23 C 0.1910(2) 0.3793(2) 0.12159(18) 0.0312(9) Uani 1 1 d . . .
H23 H 0.1808 0.4054 0.1646 0.037 Uiso 1 1 calc R U .
C24 C 0.2716(2) 0.40540(19) 0.10870(17) 0.0220(8) Uani 1 1 d . . .
C25 C 0.3699(2) 0.7069(2) 0.20924(17) 0.0267(9) Uani 1 1 d . . .
C26 C 0.3887(2) 0.6192(2) 0.21606(17) 0.0245(8) Uani 1 1 d . . .
C27 C 0.4755(2) 0.6021(2) 0.26380(17) 0.0276(8) Uani 1 1 d . . .
H27 H 0.4869 0.5437 0.2689 0.033 Uiso 1 1 calc R U .
C28 C 0.5468(2) 0.6679(2) 0.30466(17) 0.0267(8) Uani 1 1 d . . .
C29 C 0.5284(2) 0.7540(2) 0.29281(17) 0.0290(9) Uani 1 1 d . . .
H29 H 0.5756 0.7994 0.3167 0.035 Uiso 1 1 calc R U .
C30 C 0.4407(2) 0.7742(2) 0.24590(17) 0.0254(8) Uani 1 1 d . . .
C31 C 0.3189(2) 0.5478(2) 0.16878(17) 0.0268(8) Uani 1 1 d . . .
H31 H 0.2569 0.5601 0.1462 0.032 Uiso 1 1 calc R U .
C32 C 0.6386(2) 0.6442(2) 0.35954(18) 0.0288(8) Uani 1 1 d . . .
C33 C 0.6169(2) 0.5953(2) 0.41651(17) 0.0412(10) Uani 1 1 d . . .
H33A H 0.5845 0.6323 0.4428 0.062 Uiso 1 1 calc R U .
H33B H 0.6746 0.5810 0.4516 0.062 Uiso 1 1 calc R U .
H33C H 0.5780 0.5420 0.3909 0.062 Uiso 1 1 calc R U .
C34 C 0.7041(2) 0.7258(2) 0.40296(19) 0.0550(12) Uani 1 1 d . . .
H34A H 0.6727 0.7640 0.4293 0.083 Uiso 1 1 calc R U .
H34B H 0.7211 0.7566 0.3687 0.083 Uiso 1 1 calc R U .
H34C H 0.7597 0.7083 0.4383 0.083 Uiso 1 1 calc R U .
C35 C 0.6899(2) 0.5848(2) 0.31835(18) 0.0453(10) Uani 1 1 d . . .
H35A H 0.6494 0.5329 0.2907 0.068 Uiso 1 1 calc R U .
H35B H 0.7456 0.5677 0.3540 0.068 Uiso 1 1 calc R U .
H35C H 0.7070 0.6161 0.2844 0.068 Uiso 1 1 calc R U .
C36 C 0.4267(2) 0.8640(2) 0.23275(17) 0.0298(9) Uani 1 1 d . . .
H36 H 0.4773 0.9067 0.2522 0.036 Uiso 1 1 calc R U .
C37 C 0.3317(2) 0.9716(2) 0.17618(17) 0.0262(8) Uani 1 1 d . . .
C38 C 0.3926(2) 1.0464(2) 0.21205(18) 0.0351(9) Uani 1 1 d . . .
H38 H 0.4465 1.0420 0.2525 0.042 Uiso 1 1 calc R U .
C39 C 0.3747(2) 1.1270(2) 0.18880(19) 0.0385(10) Uani 1 1 d . . .
H39 H 0.4165 1.1762 0.2136 0.046 Uiso 1 1 calc R U .
C40 C 0.2956(2) 1.1348(2) 0.12933(19) 0.0359(9) Uani 1 1 d . . .
H40 H 0.2839 1.1893 0.1136 0.043 Uiso 1 1 calc R U .
C41 C 0.2332(2) 1.0617(2) 0.09266(18) 0.0341(9) Uani 1 1 d . . .
H41 H 0.1796 1.0669 0.0521 0.041 Uiso 1 1 calc R U .
C42 C 0.2507(2) 0.9806(2) 0.11650(18) 0.0292(9) Uani 1 1 d . . .
C43 C 0.1419(2) 0.8918(2) 0.00778(19) 0.0293(9) Uani 1 1 d . . .
C44 C 0.0466(2) 0.8945(2) -0.0222(2) 0.0341(9) Uani 1 1 d . . .
H44 H 0.0124 0.9118 0.0087 0.041 Uiso 1 1 calc R U .
C45 C 0.0011(2) 0.8715(2) -0.0990(2) 0.0398(10) Uani 1 1 d . . .
H45 H -0.0639 0.8717 -0.1196 0.048 Uiso 1 1 calc R U .
C46 C 0.0526(2) 0.8484(2) -0.1443(2) 0.0411(10) Uani 1 1 d . . .
H46 H 0.0224 0.8344 -0.1959 0.049 Uiso 1 1 calc R U .
C47 C 0.1488(2) 0.8458(2) -0.11389(19) 0.0359(9) Uani 1 1 d . . .
H47 H 0.1831 0.8303 -0.1451 0.043 Uiso 1 1 calc R U .
C48 C 0.1946(2) 0.86619(19) -0.0369(2) 0.0291(9) Uani 1 1 d . . .
O51 O 0.14168(15) 0.46593(15) 0.48863(12) 0.0324(6) Uani 1 1 d . . .
O52 O 0.08225(13) 0.23799(13) 0.41532(11) 0.0291(6) Uani 1 1 d . . .
O53 O 0.26864(14) 0.50245(15) 0.38152(11) 0.0283(6) Uani 1 1 d . . .
O54 O 0.44496(13) 0.65058(13) 0.49171(11) 0.0278(6) Uani 1 1 d . . .
N51 N -0.01171(17) 0.38358(17) 0.39921(14) 0.0270(7) Uani 1 1 d . . .
N52 N 0.31845(17) 0.68540(17) 0.56427(15) 0.0307(7) Uani 1 1 d . . .
N53 N 0.29653(16) 0.66394(16) 0.37318(14) 0.0233(7) Uani 1 1 d . . .
N54 N 0.12989(17) 0.26620(17) 0.29186(14) 0.0310(7) Uani 1 1 d . . .
C51 C 0.1067(2) 0.5399(2) 0.46365(17) 0.0253(8) Uani 1 1 d . . .
C52 C 0.1640(2) 0.6192(2) 0.48967(17) 0.0256(8) Uani 1 1 d . . .
C53 C 0.1282(2) 0.6957(2) 0.46487(17) 0.0294(9) Uani 1 1 d . . .
H53 H 0.1664 0.7483 0.4838 0.035 Uiso 1 1 calc R U .
C54 C 0.0389(2) 0.6984(2) 0.41358(17) 0.0256(8) Uani 1 1 d . . .
C55 C -0.0158(2) 0.6184(2) 0.38708(17) 0.0272(9) Uani 1 1 d . . .
H55 H -0.0762 0.6175 0.3524 0.033 Uiso 1 1 calc R U .
C56 C 0.01651(19) 0.5389(2) 0.41070(16) 0.0219(8) Uani 1 1 d . . .
C57 C 0.2611(2) 0.6181(2) 0.53788(17) 0.0293(9) Uani 1 1 d . . .
H57 H 0.2822 0.5641 0.5501 0.035 Uiso 1 1 calc R U .
C58 C 0.0041(2) 0.7853(2) 0.38852(19) 0.0296(9) Uani 1 1 d . . .
C59 C -0.0218(3) 0.8400(3) 0.4500(2) 0.1004(18) Uani 1 1 d . . .
H59A H 0.0312 0.8488 0.4958 0.151 Uiso 1 1 calc R U .
H59B H -0.0735 0.8095 0.4570 0.151 Uiso 1 1 calc R U .
H59C H -0.0396 0.8962 0.4359 0.151 Uiso 1 1 calc R U .
C60 C -0.0791(3) 0.7714(2) 0.3164(2) 0.0858(16) Uani 1 1 d . . .
H60A H -0.1293 0.7372 0.3223 0.129 Uiso 1 1 calc R U .
H60B H -0.0612 0.7405 0.2768 0.129 Uiso 1 1 calc R U .
H60C H -0.0997 0.8276 0.3041 0.129 Uiso 1 1 calc R U .
C61 C 0.0809(2) 0.8394(3) 0.3760(2) 0.0826(16) Uani 1 1 d . . .
H61A H 0.1352 0.8495 0.4210 0.124 Uiso 1 1 calc R U .
H61B H 0.0588 0.8949 0.3631 0.124 Uiso 1 1 calc R U .
H61C H 0.0973 0.8078 0.3359 0.124 Uiso 1 1 calc R U .
C62 C -0.0411(2) 0.4562(2) 0.37824(17) 0.0273(9) Uani 1 1 d . . .
H62 H -0.1000 0.4559 0.3417 0.033 Uiso 1 1 calc R U .
C63 C -0.0636(2) 0.3009(2) 0.36687(16) 0.0240(8) Uani 1 1 d . . .
C64 C -0.1601(2) 0.2896(2) 0.33129(17) 0.0320(9) Uani 1 1 d . . .
H64 H -0.1946 0.3389 0.3266 0.038 Uiso 1 1 calc R U .
C65 C -0.2064(2) 0.2065(2) 0.30256(18) 0.0371(9) Uani 1 1 d . . .
H65 H -0.2713 0.2000 0.2788 0.045 Uiso 1 1 calc R U .
C66 C -0.1553(2) 0.1331(2) 0.30946(18) 0.0360(9) Uani 1 1 d . . .
H66 H -0.1859 0.0770 0.2899 0.043 Uiso 1 1 calc R U .
C67 C -0.0585(2) 0.1427(2) 0.34546(17) 0.0337(9) Uani 1 1 d . . .
H67 H -0.0245 0.0931 0.3501 0.040 Uiso 1 1 calc R U .
C68 C -0.0127(2) 0.2258(2) 0.37440(17) 0.0279(9) Uani 1 1 d . . .
C69 C 0.1391(2) 0.1796(2) 0.39131(18) 0.0281(8) Uani 1 1 d . . .
C70 C 0.1725(2) 0.1104(2) 0.42910(18) 0.0346(9) Uani 1 1 d . . .
H70 H 0.1553 0.1006 0.4696 0.041 Uiso 1 1 calc R U .
C71 C 0.2317(2) 0.0560(2) 0.4063(2) 0.0395(10) Uani 1 1 d . . .
H71 H 0.2554 0.0100 0.4319 0.047 Uiso 1 1 calc R U .
C72 C 0.2558(2) 0.0697(2) 0.3454(2) 0.0425(10) Uani 1 1 d . . .
H72 H 0.2949 0.0323 0.3297 0.051 Uiso 1 1 calc R U .
C73 C 0.2223(2) 0.1385(2) 0.30769(19) 0.0390(10) Uani 1 1 d . . .
H73 H 0.2384 0.1466 0.2663 0.047 Uiso 1 1 calc R U .
C74 C 0.1651(2) 0.1957(2) 0.33061(18) 0.0281(9) Uani 1 1 d . . .
C75 C 0.1877(2) 0.5016(2) 0.32321(17) 0.0235(8) Uani 1 1 d . . .
C76 C 0.1308(2) 0.42282(19) 0.29510(16) 0.0211(8) Uani 1 1 d . . .
C77 C 0.0466(2) 0.4206(2) 0.23567(17) 0.0250(8) Uani 1 1 d . . .
H77 H 0.0095 0.3674 0.2171 0.030 Uiso 1 1 calc R U .
C78 C 0.0152(2) 0.4940(2) 0.20280(17) 0.0233(8) Uani 1 1 d . . .
C79 C 0.07546(19) 0.5705(2) 0.22976(16) 0.0253(8) Uani 1 1 d . . .
H79 H 0.0582 0.6200 0.2069 0.030 Uiso 1 1 calc R U .
C80 C 0.1604(2) 0.5769(2) 0.28927(16) 0.0205(8) Uani 1 1 d . . .
C81 C 0.1622(2) 0.3438(2) 0.32705(18) 0.0268(8) Uani 1 1 d . . .
H81 H 0.2073 0.3501 0.3748 0.032 Uiso 1 1 calc R U .
C82 C -0.0769(2) 0.4916(2) 0.13767(17) 0.0294(9) Uani 1 1 d . . .
C83 C -0.0576(2) 0.5122(2) 0.06845(17) 0.0435(10) Uani 1 1 d . . .
H83A H -0.1160 0.5105 0.0277 0.065 Uiso 1 1 calc R U .
H83B H -0.0194 0.4690 0.0547 0.065 Uiso 1 1 calc R U .
H83C H -0.0252 0.5699 0.0795 0.065 Uiso 1 1 calc R U .
C84 C -0.1383(2) 0.5621(2) 0.15861(18) 0.0428(10) Uani 1 1 d . . .
H84A H -0.1964 0.5604 0.1174 0.064 Uiso 1 1 calc R U .
H84B H -0.1054 0.6195 0.1694 0.064 Uiso 1 1 calc R U .
H84C H -0.1514 0.5500 0.2020 0.064 Uiso 1 1 calc R U .
C85 C -0.1342(2) 0.4021(2) 0.11769(19) 0.0463(11) Uani 1 1 d . . .
H85A H -0.1914 0.4038 0.0765 0.069 Uiso 1 1 calc R U .
H85B H -0.1488 0.3897 0.1603 0.069 Uiso 1 1 calc R U .
H85C H -0.0982 0.3568 0.1038 0.069 Uiso 1 1 calc R U .
C86 C 0.2206(2) 0.6583(2) 0.31579(17) 0.0251(8) Uani 1 1 d . . .
H86 H 0.2045 0.7067 0.2913 0.030 Uiso 1 1 calc R U .
C87 C 0.3602(2) 0.7393(2) 0.40399(17) 0.0232(8) Uani 1 1 d . . .
C88 C 0.3524(2) 0.8195(2) 0.37738(17) 0.0284(9) Uani 1 1 d . . .
H88 H 0.3007 0.8267 0.3361 0.034 Uiso 1 1 calc R U .
C89 C 0.4206(2) 0.8882(2) 0.41158(18) 0.0319(9) Uani 1 1 d . . .
H89 H 0.4147 0.9413 0.3930 0.038 Uiso 1 1 calc R U .
C90 C 0.4975(2) 0.8790(2) 0.47319(18) 0.0338(9) Uani 1 1 d . . .
H90 H 0.5438 0.9253 0.4955 0.041 Uiso 1 1 calc R U .
C91 C 0.5054(2) 0.8006(2) 0.50164(17) 0.0312(9) Uani 1 1 d . . .
H91 H 0.5566 0.7944 0.5437 0.037 Uiso 1 1 calc R U .
C92 C 0.4369(2) 0.7314(2) 0.46733(17) 0.0248(8) Uani 1 1 d . . .
C93 C 0.4761(2) 0.65251(19) 0.56953(17) 0.0250(8) Uani 1 1 d . . .
C94 C 0.5650(2) 0.6309(2) 0.60656(18) 0.0308(9) Uani 1 1 d . . .
H94 H 0.6063 0.6181 0.5808 0.037 Uiso 1 1 calc R U .
C95 C 0.5929(2) 0.6283(2) 0.68270(19) 0.0338(9) Uani 1 1 d . . .
H95 H 0.6532 0.6138 0.7083 0.041 Uiso 1 1 calc R U .
C96 C 0.5314(2) 0.64704(19) 0.72037(19) 0.0325(9) Uani 1 1 d . . .
H96 H 0.5504 0.6459 0.7716 0.039 Uiso 1 1 calc R U .
C97 C 0.4412(2) 0.66761(19) 0.68215(19) 0.0313(9) Uani 1 1 d . . .
H97 H 0.4001 0.6806 0.7080 0.038 Uiso 1 1 calc R U .
C98 C 0.4118(2) 0.66902(19) 0.60586(18) 0.0240(8) Uani 1 1 d . . .
C171 C 0.6492(9) 0.1066(8) 0.4016(7) 0.057(4) Uiso 0.5 1 d . . P
C172 C 0.6838(9) 0.1120(9) 0.4345(8) 0.059(4) Uiso 0.35 1 d . . P
C173 C 0.6314(15) 0.0850(14) 0.4121(13) 0.053(7) Uiso 0.25 1 d . . P
C174 C 0.6854(3) 0.0220(4) 0.3948(3) 0.0846(15) Uiso 1 1 d . . .
N175 N 0.6872(6) -0.0503(6) 0.3670(5) 0.108(3) Uiso 0.5 1 d . . P
N176 N 0.7469(6) -0.0344(5) 0.3913(4) 0.088(3) Uiso 0.5 1 d . . P
C181 C 0.050(2) 0.9673(16) 0.2236(15) 0.119(11) Uiso 0.3 1 d . . P
C182 C 0.0436(10) 0.9516(7) 0.1914(6) 0.054(3) Uiso 0.55 1 d . . P
C183 C 0.0925(15) 0.9466(13) 0.2095(14) 0.067(7) Uiso 0.25 1 d . . P
C184 C 0.0459(4) 0.8561(4) 0.1841(3) 0.0723(17) Uiso 0.8 1 d . . P
C185 C -0.0191(18) 0.9425(13) 0.1635(13) 0.058(7) Uiso 0.2 1 d . . P
N186 N 0.0383(6) 0.7772(5) 0.1701(4) 0.079(3) Uiso 0.55 1 d . . P
N187 N 0.0884(9) 0.7853(9) 0.1837(7) 0.070(4) Uiso 0.3 1 d . . P
N188 N -0.030(2) 0.8010(19) 0.1615(15) 0.103(10) Uiso 0.15 1 d . . P
C189 C 0.1027(19) 0.694(2) 0.0505(18) 0.091(10) Uiso 0.15 1 d . . P
C190 C 0.0907(19) 0.7403(19) 0.1236(18) 0.073(9) Uiso 0.15 1 d . . P
C191 C -0.0854(19) 0.9181(17) 0.1094(16) 0.065(8) Uiso 0.15 1 d . . P
H1O H 0.410(2) 0.564(2) 0.0522(16) 0.057(11) Uiso 1 1 d . . .
H3O H 0.283(2) 0.779(2) 0.1634(19) 0.064(14) Uiso 1 1 d . . .
H51O H 0.092(2) 0.421(2) 0.467(2) 0.081(14) Uiso 1 1 d . . .
H53O H 0.299(2) 0.562(2) 0.3896(16) 0.051(11) Uiso 1 1 d . . .

loop_
_atom_site_aniso_label
_atom_site_aniso_U_11
_atom_site_aniso_U_22
_atom_site_aniso_U_33
_atom_site_aniso_U_23
_atom_site_aniso_U_13
_atom_site_aniso_U_12
O1 0.0258(13) 0.0180(13) 0.0324(14) 0.0053(11) 0.0090(11) 0.0015(11)
O2 0.0261(12) 0.0255(13) 0.0280(14) 0.0096(11) 0.0118(11) 0.0034(10)
O3 0.0392(16) 0.0267(16) 0.0411(16) 0.0100(13) 0.0080(13) 0.0083(13)
O4 0.0324(13) 0.0341(15) 0.0358(16) 0.0137(12) 0.0097(12) -0.0050(12)
N1 0.0249(15) 0.0216(17) 0.0226(16) 0.0051(13) 0.0105(13) 0.0012(14)
N2 0.0238(17) 0.0264(18) 0.051(2) 0.0149(15) 0.0105(15) 0.0043(13)
N3 0.0338(17) 0.0258(17) 0.0230(17) 0.0080(13) 0.0066(14) 0.0087(14)
N4 0.0317(16) 0.0243(17) 0.0233(17) 0.0044(13) 0.0095(14) 0.0039(14)
C1 0.0215(19) 0.021(2) 0.018(2) 0.0022(15) 0.0092(16) -0.0036(16)
C2 0.0229(19) 0.020(2) 0.020(2) 0.0032(15) 0.0046(16) 0.0004(16)
C3 0.0274(19) 0.019(2) 0.027(2) 0.0073(16) 0.0078(17) 0.0047(16)
C4 0.032(2) 0.024(2) 0.022(2) 0.0005(16) 0.0101(17) -0.0011(16)
C5 0.0224(18) 0.027(2) 0.023(2) 0.0022(16) 0.0065(16) 0.0032(16)
C6 0.0228(19) 0.018(2) 0.0176(19) 0.0040(15) 0.0075(16) 0.0028(15)
C7 0.026(2) 0.022(2) 0.027(2) 0.0038(16) 0.0069(17) -0.0021(16)
C8 0.028(2) 0.022(2) 0.036(2) 0.0018(17) 0.0050(18) -0.0004(16)
C9 0.064(3) 0.050(3) 0.059(3) 0.015(2) 0.014(2) -0.024(2)
C10 0.031(2) 0.028(2) 0.061(3) -0.0008(19) 0.006(2) 0.0003(17)
C11 0.038(2) 0.034(2) 0.081(3) -0.015(2) 0.012(2) -0.0015(19)
C12 0.0218(18) 0.025(2) 0.020(2) 0.0067(16) 0.0072(16) 0.0054(16)
C13 0.026(2) 0.022(2) 0.020(2) 0.0081(16) 0.0114(17) 0.0064(17)
C14 0.031(2) 0.021(2) 0.032(2) 0.0081(16) 0.0122(18) 0.0009(16)
C15 0.028(2) 0.032(2) 0.029(2) 0.0086(17) 0.0093(17) 0.0081(17)
C16 0.040(2) 0.021(2) 0.031(2) 0.0079(17) 0.0179(18) 0.0094(18)
C17 0.029(2) 0.020(2) 0.030(2) 0.0052(16) 0.0138(18) 0.0007(16)
C18 0.0205(19) 0.028(2) 0.021(2) 0.0065(16) 0.0112(16) 0.0053(17)
C19 0.0228(19) 0.0204(19) 0.028(2) 0.0119(17) 0.0077(17) 0.0015(16)
C20 0.034(2) 0.024(2) 0.030(2) 0.0034(17) 0.0101(18) 0.0041(17)
C21 0.032(2) 0.026(2) 0.053(3) 0.011(2) 0.006(2) -0.0054(17)
C22 0.028(2) 0.040(2) 0.060(3) 0.018(2) 0.018(2) 0.0028(19)
C23 0.029(2) 0.037(2) 0.035(2) 0.0144(19) 0.0174(19) 0.0091(18)
C24 0.0225(19) 0.022(2) 0.023(2) 0.0107(16) 0.0071(17) 0.0061(16)
C25 0.032(2) 0.033(2) 0.016(2) 0.0091(17) 0.0080(18) 0.0123(18)
C26 0.026(2) 0.025(2) 0.024(2) 0.0083(17) 0.0089(17) 0.0055(16)
C27 0.034(2) 0.025(2) 0.028(2) 0.0102(17) 0.0131(18) 0.0052(17)
C28 0.035(2) 0.029(2) 0.020(2) 0.0055(17) 0.0124(18) 0.0068(18)
C29 0.037(2) 0.026(2) 0.024(2) 0.0000(16) 0.0114(18) 0.0003(17)
C30 0.031(2) 0.025(2) 0.020(2) 0.0043(16) 0.0075(17) 0.0045(17)
C31 0.0262(19) 0.031(2) 0.026(2) 0.0093(17) 0.0107(17) 0.0068(17)
C32 0.033(2) 0.027(2) 0.025(2) 0.0041(17) 0.0073(18) 0.0056(17)
C33 0.045(2) 0.045(2) 0.036(2) 0.0125(19) 0.0122(19) 0.0215(18)
C34 0.043(2) 0.047(3) 0.054(3) 0.009(2) -0.010(2) 0.006(2)
C35 0.034(2) 0.060(3) 0.038(2) 0.002(2) 0.0099(19) 0.0078(19)
C36 0.044(2) 0.023(2) 0.024(2) 0.0036(16) 0.0133(19) 0.0005(17)
C37 0.034(2) 0.021(2) 0.025(2) 0.0058(17) 0.0105(18) 0.0068(17)
C38 0.041(2) 0.031(2) 0.030(2) 0.0037(18) 0.0071(19) 0.0092(19)
C39 0.040(2) 0.026(2) 0.049(3) 0.0044(19) 0.015(2) -0.0004(18)
C40 0.042(2) 0.025(2) 0.052(3) 0.0162(19) 0.026(2) 0.0087(18)
C41 0.031(2) 0.037(2) 0.041(2) 0.0218(19) 0.0141(19) 0.0114(19)
C42 0.031(2) 0.031(2) 0.031(2) 0.0111(18) 0.0160(19) 0.0044(18)
C43 0.030(2) 0.025(2) 0.030(2) 0.0133(17) 0.003(2) 0.0004(16)
C44 0.030(2) 0.033(2) 0.042(3) 0.0159(18) 0.011(2) 0.0038(17)
C45 0.021(2) 0.040(2) 0.054(3) 0.017(2) 0.005(2) 0.0005(17)
C46 0.040(2) 0.039(2) 0.035(2) 0.0065(19) 0.002(2) -0.0017(19)
C47 0.032(2) 0.034(2) 0.039(3) -0.0001(18) 0.011(2) -0.0001(17)
C48 0.024(2) 0.0171(19) 0.044(3) 0.0074(17) 0.007(2) 0.0040(15)
O51 0.0301(14) 0.0265(15) 0.0389(16) 0.0130(12) 0.0064(12) 0.0049(12)
O52 0.0251(13) 0.0284(14) 0.0297(14) 0.0028(11) 0.0049(12) 0.0048(11)
O53 0.0261(13) 0.0278(15) 0.0285(15) 0.0099(11) 0.0040(12) 0.0011(11)
O54 0.0330(13) 0.0259(14) 0.0234(14) 0.0092(11) 0.0059(11) 0.0077(11)
N51 0.0242(15) 0.0268(18) 0.0327(18) 0.0058(14) 0.0130(14) 0.0038(14)
N52 0.0255(16) 0.0254(17) 0.0415(19) 0.0069(14) 0.0112(15) 0.0050(14)
N53 0.0197(15) 0.0247(17) 0.0244(17) 0.0036(13) 0.0064(14) 0.0022(13)
N54 0.0317(16) 0.0284(18) 0.0301(18) 0.0120(15) 0.0039(14) 0.0050(14)
C51 0.024(2) 0.032(2) 0.024(2) 0.0082(17) 0.0111(18) 0.0075(17)
C52 0.0233(19) 0.029(2) 0.024(2) 0.0076(17) 0.0062(17) 0.0097(17)
C53 0.031(2) 0.028(2) 0.029(2) 0.0045(17) 0.0111(18) 0.0027(17)
C54 0.0190(18) 0.033(2) 0.028(2) 0.0073(17) 0.0117(17) 0.0031(16)
C55 0.0209(18) 0.039(2) 0.022(2) 0.0097(17) 0.0052(16) 0.0102(17)
C56 0.0194(19) 0.026(2) 0.021(2) 0.0046(16) 0.0069(17) 0.0016(16)
C57 0.035(2) 0.023(2) 0.031(2) 0.0079(17) 0.0104(18) 0.0073(18)
C58 0.0279(19) 0.029(2) 0.034(2) 0.0133(18) 0.0097(18) 0.0070(17)
C59 0.197(5) 0.062(3) 0.089(4) 0.039(3) 0.093(4) 0.086(3)
C60 0.085(3) 0.046(3) 0.089(4) 0.031(3) -0.027(3) 0.011(2)
C61 0.058(3) 0.068(3) 0.142(4) 0.074(3) 0.038(3) 0.019(2)
C62 0.0223(19) 0.040(2) 0.022(2) 0.0073(18) 0.0102(16) 0.0054(18)
C63 0.027(2) 0.024(2) 0.020(2) 0.0027(16) 0.0076(17) 0.0016(17)
C64 0.027(2) 0.036(2) 0.033(2) 0.0070(18) 0.0100(18) 0.0065(17)
C65 0.026(2) 0.045(2) 0.036(2) 0.0033(19) 0.0059(18) -0.0013(19)
C66 0.036(2) 0.034(2) 0.033(2) -0.0008(18) 0.0086(19) -0.0067(18)
C67 0.034(2) 0.028(2) 0.036(2) 0.0040(17) 0.0087(19) 0.0036(17)
C68 0.025(2) 0.032(2) 0.024(2) 0.0062(17) 0.0040(17) -0.0004(17)
C69 0.0279(19) 0.022(2) 0.031(2) 0.0050(17) 0.0062(18) 0.0046(16)
C70 0.038(2) 0.032(2) 0.037(2) 0.0128(18) 0.0148(19) 0.0035(18)
C71 0.045(2) 0.033(2) 0.045(3) 0.021(2) 0.016(2) 0.0172(18)
C72 0.048(2) 0.041(2) 0.046(3) 0.015(2) 0.021(2) 0.0211(19)
C73 0.043(2) 0.045(2) 0.035(2) 0.014(2) 0.017(2) 0.0110(19)
C74 0.0235(19) 0.026(2) 0.029(2) 0.0055(18) 0.0012(18) 0.0003(16)
C75 0.0179(19) 0.035(2) 0.021(2) 0.0055(17) 0.0096(17) 0.0057(16)
C76 0.0220(18) 0.025(2) 0.019(2) 0.0101(16) 0.0073(17) 0.0049(16)
C77 0.0250(19) 0.027(2) 0.026(2) 0.0031(17) 0.0127(18) -0.0005(16)
C78 0.0208(18) 0.031(2) 0.023(2) 0.0094(17) 0.0112(16) 0.0071(16)
C79 0.0264(19) 0.030(2) 0.023(2) 0.0116(16) 0.0096(17) 0.0065(16)
C80 0.0204(18) 0.024(2) 0.019(2) 0.0071(16) 0.0075(17) 0.0036(16)
C81 0.0227(19) 0.036(2) 0.023(2) 0.0097(18) 0.0076(16) 0.0038(17)
C82 0.0264(19) 0.037(2) 0.024(2) 0.0101(17) 0.0056(17) 0.0034(17)
C83 0.046(2) 0.056(3) 0.027(2) 0.0133(19) 0.0073(19) 0.0106(19)
C84 0.030(2) 0.054(3) 0.042(2) 0.015(2) 0.0058(19) 0.0131(18)
C85 0.030(2) 0.044(2) 0.049(3) 0.014(2) -0.0077(19) 0.0014(18)
C86 0.029(2) 0.027(2) 0.024(2) 0.0059(16) 0.0134(18) 0.0070(17)
C87 0.0215(19) 0.027(2) 0.023(2) 0.0060(16) 0.0091(17) 0.0057(16)
C88 0.033(2) 0.028(2) 0.026(2) 0.0109(17) 0.0094(17) 0.0105(17)
C89 0.043(2) 0.020(2) 0.034(2) 0.0065(17) 0.0143(19) 0.0017(18)
C90 0.038(2) 0.026(2) 0.030(2) 0.0026(17) 0.0036(19) -0.0028(17)
C91 0.030(2) 0.031(2) 0.028(2) 0.0044(18) 0.0032(18) 0.0066(17)
C92 0.029(2) 0.023(2) 0.024(2) 0.0041(17) 0.0097(18) 0.0068(17)
C93 0.031(2) 0.025(2) 0.017(2) 0.0063(16) 0.0041(18) 0.0050(16)
C94 0.027(2) 0.038(2) 0.029(2) 0.0118(17) 0.0087(18) 0.0084(16)
C95 0.031(2) 0.037(2) 0.030(2) 0.0091(18) 0.0027(19) 0.0112(17)
C96 0.045(2) 0.025(2) 0.025(2) 0.0056(17) 0.009(2) 0.0044(18)
C97 0.032(2) 0.029(2) 0.036(2) 0.0058(18) 0.0140(19) 0.0104(17)
C98 0.022(2) 0.0201(19) 0.028(2) 0.0080(16) 0.0041(18) 0.0041(15)

loop_
_atom_type_symbol
_atom_type_description
_atom_type_scat_dispersion_real
_atom_type_scat_dispersion_imag
_atom_type_scat_source
C C 0.0033 0.0016 'International Tables Vol C Tables 4.2.6.8 and 6.1.1.4'
H H 0.0000 0.0000 'International Tables Vol C Tables 4.2.6.8 and 6.1.1.4'
N N 0.0061 0.0033 'International Tables Vol C Tables 4.2.6.8 and 6.1.1.4'
O O 0.0106 0.0060 'International Tables Vol C Tables 4.2.6.8 and 6.1.1.4'

loop_
_geom_angle_atom_site_label_1
_geom_angle_atom_site_label_2
_geom_angle_atom_site_label_3
_geom_angle
C1 O1 H1O 104.9(16)
C18 O2 C19 116.3(2)
C25 O3 H3O 108(2)
C42 O4 C43 117.8(2)
C12 N1 C13 123.2(3)
C7 N2 C48 116.6(3)
C36 N3 C37 121.8(3)
C31 N4 C24 117.7(3)
O1 C1 C6 122.2(3)
O1 C1 C2 119.0(3)
C6 C1 C2 118.8(3)
C3 C2 C1 119.3(3)
C3 C2 C7 121.2(3)
C1 C2 C7 119.5(3)
C2 C3 C4 123.6(3)
C2 C3 H3 118.2
C4 C3 H3 118.2
C5 C4 C3 116.1(3)
C5 C4 C8 123.6(3)
C3 C4 C8 120.2(3)
C4 C5 C6 122.6(3)
C4 C5 H5 118.7
C6 C5 H5 118.7
C5 C6 C1 119.6(3)
C5 C6 C12 120.1(3)
C1 C6 C12 120.2(3)
N2 C7 C2 122.5(3)
N2 C7 H7 118.7
C2 C7 H7 118.7
C10 C8 C11 108.2(3)
C10 C8 C4 112.5(3)
C11 C8 C4 111.0(3)
C10 C8 C9 108.0(3)
C11 C8 C9 108.2(3)
C4 C8 C9 108.8(3)
C8 C9 H9A 109.5
C8 C9 H9B 109.5
H9A C9 H9B 109.5
C8 C9 H9C 109.5
H9A C9 H9C 109.5
H9B C9 H9C 109.5
C8 C10 H10A 109.5
C8 C10 H10B 109.5
H10A C10 H10B 109.5
C8 C10 H10C 109.5
H10A C10 H10C 109.5
H10B C10 H10C 109.5
C8 C11 H11A 109.5
C8 C11 H11B 109.5
H11A C11 H11B 109.5
C8 C11 H11C 109.5
H11A C11 H11C 109.5
H11B C11 H11C 109.5
N1 C12 C6 120.0(3)
N1 C12 H12 120.0
C6 C12 H12 120.0
C14 C13 C18 117.9(3)
C14 C13 N1 126.1(3)
C18 C13 N1 116.0(3)
C15 C14 C13 121.4(3)
C15 C14 H14 119.3
C13 C14 H14 119.3
C16 C15 C14 119.7(3)
C16 C15 H15 120.2
C14 C15 H15 120.2
C15 C16 C17 120.5(3)
C15 C16 H16 119.8
C17 C16 H16 119.8
C16 C17 C18 119.8(3)
C16 C17 H17 120.1
C18 C17 H17 120.1
C17 C18 O2 121.4(3)
C17 C18 C13 120.7(3)
O2 C18 C13 117.7(3)
C20 C19 C24 121.9(3)
C20 C19 O2 119.5(3)
C24 C19 O2 118.2(3)
C19 C20 C21 118.6(3)
C19 C20 H20 120.7
C21 C20 H20 120.7
C22 C21 C20 120.2(3)
C22 C21 H21 119.9
C20 C21 H21 119.9
C23 C22 C21 120.4(3)
C23 C22 H22 119.8
C21 C22 H22 119.8
C22 C23 C24 121.0(3)
C22 C23 H23 119.5
C24 C23 H23 119.5
C23 C24 C19 117.8(3)
C23 C24 N4 123.7(3)
C19 C24 N4 118.4(3)
O3 C25 C30 122.4(3)
O3 C25 C26 118.1(3)
C30 C25 C26 119.5(3)
C27 C26 C25 118.9(3)
C27 C26 C31 121.6(3)
C25 C26 C31 119.3(3)
C26 C27 C28 123.3(3)
C26 C27 H27 118.4
C28 C27 H27 118.4
C29 C28 C27 116.5(3)
C29 C28 C32 123.4(3)
C27 C28 C32 120.1(3)
C28 C29 C30 121.8(3)
C28 C29 H29 119.1
C30 C29 H29 119.1
C25 C30 C29 119.7(3)
C25 C30 C36 120.6(3)
C29 C30 C36 119.6(3)
N4 C31 C26 121.1(3)
N4 C31 H31 119.5
C26 C31 H31 119.5
C35 C32 C34 108.5(3)
C35 C32 C28 110.6(3)
C34 C32 C28 112.0(3)
C35 C32 C33 108.9(3)
C34 C32 C33 107.6(3)
C28 C32 C33 109.2(3)
C32 C33 H33A 109.5
C32 C33 H33B 109.5
H33A C33 H33B 109.5
C32 C33 H33C 109.5
H33A C33 H33C 109.5
H33B C33 H33C 109.5
C32 C34 H34A 109.5
C32 C34 H34B 109.5
H34A C34 H34B 109.5
C32 C34 H34C 109.5
H34A C34 H34C 109.5
H34B C34 H34C 109.5
C32 C35 H35A 109.5
C32 C35 H35B 109.5
H35A C35 H35B 109.5
C32 C35 H35C 109.5
H35A C35 H35C 109.5
H35B C35 H35C 109.5
N3 C36 C30 121.0(3)
N3 C36 H36 119.5
C30 C36 H36 119.5
C38 C37 C42 118.0(3)
C38 C37 N3 125.4(3)
C42 C37 N3 116.6(3)
C39 C38 C37 121.3(3)
C39 C38 H38 119.4
C37 C38 H38 119.4
C40 C39 C38 120.3(3)
C40 C39 H39 119.9
C38 C39 H39 119.9
C39 C40 C41 119.9(3)
C39 C40 H40 120.0
C41 C40 H40 120.0
C40 C41 C42 119.9(3)
C40 C41 H41 120.1
C42 C41 H41 120.1
O4 C42 C41 121.4(3)
O4 C42 C37 117.8(3)
C41 C42 C37 120.7(3)
C44 C43 C48 121.4(3)
C44 C43 O4 119.2(3)
C48 C43 O4 119.2(3)
C43 C44 C45 119.7(3)
C43 C44 H44 120.1
C45 C44 H44 120.1
C46 C45 C44 119.6(3)
C46 C45 H45 120.2
C44 C45 H45 120.2
C45 C46 C47 120.6(3)
C45 C46 H46 119.7
C47 C46 H46 119.7
C46 C47 C48 120.2(3)
C46 C47 H47 119.9
C48 C47 H47 119.9
C43 C48 C47 118.4(3)
C43 C48 N2 120.3(3)
C47 C48 N2 121.3(3)
C51 O51 H51O 106(2)
C68 O52 C69 116.2(2)
C75 O53 H53O 104.8(17)
C92 O54 C93 116.4(2)
C62 N51 C63 122.7(3)
C57 N52 C98 115.3(3)
C86 N53 C87 125.2(3)
C81 N54 C74 116.1(3)
O51 C51 C56 122.0(3)
O51 C51 C52 118.6(3)
C56 C51 C52 119.3(3)
C53 C52 C51 119.0(3)
C53 C52 C57 121.7(3)
C51 C52 C57 119.1(3)
C54 C53 C52 123.8(3)
C54 C53 H53 118.1
C52 C53 H53 118.1
C53 C54 C55 116.1(3)
C53 C54 C58 120.9(3)
C55 C54 C58 122.9(3)
C54 C55 C56 122.6(3)
C54 C55 H55 118.7
C56 C55 H55 118.7
C51 C56 C55 119.1(3)
C51 C56 C62 120.2(3)
C55 C56 C62 120.6(3)
N52 C57 C52 124.3(3)
N52 C57 H57 117.8
C52 C57 H57 117.8
C60 C58 C61 107.2(3)
C60 C58 C59 109.6(3)
C61 C58 C59 107.1(3)
C60 C58 C54 112.6(3)
C61 C58 C54 110.9(3)
C59 C58 C54 109.3(3)
C58 C59 H59A 109.5
C58 C59 H59B 109.5
H59A C59 H59B 109.5
C58 C59 H59C 109.5
H59A C59 H59C 109.5
H59B C59 H59C 109.5
C58 C60 H60A 109.5
C58 C60 H60B 109.5
H60A C60 H60B 109.5
C58 C60 H60C 109.5
H60A C60 H60C 109.5
H60B C60 H60C 109.5
C58 C61 H61A 109.5
C58 C61 H61B 109.5
H61A C61 H61B 109.5
C58 C61 H61C 109.5
H61A C61 H61C 109.5
H61B C61 H61C 109.5
N51 C62 C56 120.8(3)
N51 C62 H62 119.6
C56 C62 H62 119.6
C64 C63 C68 118.6(3)
C64 C63 N51 124.6(3)
C68 C63 N51 116.7(3)
C65 C64 C63 121.4(3)
C65 C64 H64 119.3
C63 C64 H64 119.3
C64 C65 C66 119.4(3)
C64 C65 H65 120.3
C66 C65 H65 120.3
C65 C66 C67 120.4(3)
C65 C66 H66 119.8
C67 C66 H66 119.8
C68 C67 C66 120.0(3)
C68 C67 H67 120.0
C66 C67 H67 120.0
C67 C68 O52 121.9(3)
C67 C68 C63 120.2(3)
O52 C68 C63 117.8(3)
C70 C69 O52 120.6(3)
C70 C69 C74 121.0(3)
O52 C69 C74 118.3(3)
C71 C70 C69 119.4(3)
C71 C70 H70 120.3
C69 C70 H70 120.3
C70 C71 C72 120.2(3)
C70 C71 H71 119.9
C72 C71 H71 119.9
C73 C72 C71 120.4(3)
C73 C72 H72 119.8
C71 C72 H72 119.8
C72 C73 C74 120.8(3)
C72 C73 H73 119.6
C74 C73 H73 119.6
C73 C74 C69 118.2(3)
C73 C74 N54 121.1(3)
C69 C74 N54 120.6(3)
O53 C75 C76 118.3(3)
O53 C75 C80 122.4(3)
C76 C75 C80 119.4(3)
C77 C76 C75 119.3(3)
C77 C76 C81 121.4(3)
C75 C76 C81 119.2(3)
C78 C77 C76 123.1(3)
C78 C77 H77 118.5
C76 C77 H77 118.5
C77 C78 C79 116.2(3)
C77 C78 C82 123.2(3)
C79 C78 C82 120.5(3)
C78 C79 C80 123.2(3)
C78 C79 H79 118.4
C80 C79 H79 118.4
C79 C80 C75 118.6(3)
C79 C80 C86 121.3(3)
C75 C80 C86 120.1(3)
N54 C81 C76 122.4(3)
N54 C81 H81 118.8
C76 C81 H81 118.8
C78 C82 C83 110.1(3)
C78 C82 C85 112.5(3)
C83 C82 C85 108.8(3)
C78 C82 C84 109.7(3)
C83 C82 C84 108.4(3)
C85 C82 C84 107.3(3)
C82 C83 H83A 109.5
C82 C83 H83B 109.5
H83A C83 H83B 109.5
C82 C83 H83C 109.5
H83A C83 H83C 109.5
H83B C83 H83C 109.5
C82 C84 H84A 109.5
C82 C84 H84B 109.5
H84A C84 H84B 109.5
C82 C84 H84C 109.5
H84A C84 H84C 109.5
H84B C84 H84C 109.5
C82 C85 H85A 109.5
C82 C85 H85B 109.5
H85A C85 H85B 109.5
C82 C85 H85C 109.5
H85A C85 H85C 109.5
H85B C85 H85C 109.5
N53 C86 C80 120.2(3)
N53 C86 H86 119.9
C80 C86 H86 119.9
C92 C87 C88 118.4(3)
C92 C87 N53 115.6(3)
C88 C87 N53 126.0(3)
C89 C88 C87 120.6(3)
C89 C88 H88 119.7
C87 C88 H88 119.7
C88 C89 C90 120.6(3)
C88 C89 H89 119.7
C90 C89 H89 119.7
C89 C90 C91 119.8(3)
C89 C90 H90 120.1
C91 C90 H90 120.1
C90 C91 C92 119.8(3)
C90 C91 H91 120.1
C92 C91 H91 120.1
O54 C92 C91 121.4(3)
O54 C92 C87 117.6(3)
C91 C92 C87 120.9(3)
C94 C93 C98 121.7(3)
C94 C93 O54 120.1(3)
C98 C93 O54 118.0(3)
C93 C94 C95 119.4(3)
C93 C94 H94 120.3
C95 C94 H94 120.3
C96 C95 C94 120.0(3)
C96 C95 H95 120.0
C94 C95 H95 120.0
C95 C96 C97 120.2(3)
C95 C96 H96 119.9
C97 C96 H96 119.9
C98 C97 C96 120.6(3)
C98 C97 H97 119.7
C96 C97 H97 119.7
C97 C98 C93 118.2(3)
C97 C98 N52 122.0(3)
C93 C98 N52 119.8(3)
C173 C171 C172 88(3)
C173 C171 C174 72(3)
C172 C171 C174 81.6(17)
C171 C172 C173 39.2(18)
C171 C172 C174 72.3(17)
C173 C172 C174 65.1(16)
C171 C173 C172 53(3)
C171 C173 C174 87(3)
C172 C173 C174 81.5(17)
N175 C174 N176 41.0(5)
N175 C174 C173 146.6(12)
N176 C174 C173 169.3(12)
N175 C174 C171 156.2(9)
N176 C174 C171 157.3(8)
C173 C174 C171 21.4(10)
N175 C174 C172 176.5(9)
N176 C174 C172 138.2(8)
C173 C174 C172 33.5(10)
C171 C174 C172 26.2(6)
N176 N175 C174 77.9(9)
N175 N176 C174 61.1(8)
C182 C181 C183 57(3)
C182 C181 C185 42(3)
C183 C181 C185 98(3)
C182 C181 C184 51(2)
C183 C181 C184 57(2)
C185 C181 C184 65.5(14)
C181 C182 C183 78(3)
C181 C182 C185 111(4)
C183 C182 C185 165(3)
C181 C182 C184 110(3)
C183 C182 C184 78(2)
C185 C182 C184 87.7(16)
C182 C183 C181 45(2)
C182 C183 C184 74(2)
C181 C183 C184 95(3)
C182 C183 C185 8.5(18)
C181 C183 C185 51(3)
C184 C183 C185 65.9(11)
N186 C184 N187 33.4(6)
N186 C184 N188 50.7(12)
N187 C184 N188 83.9(14)
N186 C184 C182 171.9(9)
N187 C184 C182 152.5(11)
N188 C184 C182 123.3(16)
N186 C184 C183 158.5(11)
N187 C184 C183 125.1(12)
N188 C184 C183 150.7(17)
C182 C184 C183 28.2(8)
N186 C184 C185 139.7(11)
N187 C184 C185 167.0(11)
N188 C184 C185 91.4(16)
C182 C184 C185 32.8(8)
C183 C184 C185 61.0(11)
N186 C184 C181 166.1(10)
N187 C184 C181 147.6(12)
N188 C184 C181 123.6(17)
C182 C184 C181 18.9(9)
C183 C184 C181 28.3(11)
C185 C184 C181 43.1(13)
C182 C185 C191 156(3)
C182 C185 C181 26.4(19)
C191 C185 C181 177(3)
C182 C185 C183 6.7(14)
C191 C185 C183 151(2)
C181 C185 C183 30.7(14)
C182 C185 C184 59.5(14)
C191 C185 C184 108(2)
C181 C185 C184 71.4(16)
C183 C185 C184 53.1(10)
N187 N186 N188 150(2)
N187 N186 C184 79.9(14)
N188 N186 C184 70.6(16)
N187 N186 C190 60.8(16)
N188 N186 C190 137(2)
C184 N186 C190 114.6(13)
N186 N187 C190 89.8(19)
N186 N187 C184 66.8(13)
C190 N187 C184 122.4(16)
N186 N187 N188 18.1(15)
C190 N187 N188 102.5(18)
C184 N187 N188 49.0(10)
N186 N188 C184 58.7(15)
N186 N188 N187 11.8(10)
C184 N188 N187 47.1(10)
N187 C190 N186 29.4(10)
N187 C190 C189 173(3)
N186 C190 C189 155(2)

loop_
_geom_bond_atom_site_label_1
_geom_bond_atom_site_label_2
_geom_bond_distance
O1 C1 1.344(3)
O1 H1O 1.05(3)
O2 C18 1.395(3)
O2 C19 1.401(3)
O3 C25 1.356(3)
O3 H3O 0.86(3)
O4 C42 1.385(3)
O4 C43 1.395(3)
N1 C12 1.286(3)
N1 C13 1.412(3)
N2 C7 1.258(3)
N2 C48 1.411(3)
N3 C36 1.287(3)
N3 C37 1.412(4)
N4 C31 1.267(3)
N4 C24 1.410(3)
C1 C6 1.402(4)
C1 C2 1.407(4)
C2 C3 1.380(4)
C2 C7 1.460(4)
C3 C4 1.393(4)
C3 H3 0.9300
C4 C5 1.390(4)
C4 C8 1.525(4)
C5 C6 1.399(4)
C5 H5 0.9300
C6 C12 1.453(4)
C7 H7 0.9300
C8 C10 1.525(4)
C8 C11 1.525(4)
C8 C9 1.531(4)
C9 H9A 0.9600
C9 H9B 0.9600
C9 H9C 0.9600
C10 H10A 0.9600
C10 H10B 0.9600
C10 H10C 0.9600
C11 H11A 0.9600
C11 H11B 0.9600
C11 H11C 0.9600
C12 H12 0.9300
C13 C14 1.382(4)
C13 C18 1.400(4)
C14 C15 1.380(4)
C14 H14 0.9300
C15 C16 1.371(4)
C15 H15 0.9300
C16 C17 1.375(4)
C16 H16 0.9300
C17 C18 1.379(4)
C17 H17 0.9300
C19 C20 1.372(4)
C19 C24 1.393(4)
C20 C21 1.396(4)
C20 H20 0.9300
C21 C22 1.372(4)
C21 H21 0.9300
C22 C23 1.370(4)
C22 H22 0.9300
C23 C24 1.387(4)
C23 H23 0.9300
C25 C30 1.390(4)
C25 C26 1.399(4)
C26 C27 1.384(4)
C26 C31 1.465(4)
C27 C28 1.394(4)
C27 H27 0.9300
C28 C29 1.392(4)
C28 C32 1.525(4)
C29 C30 1.403(4)
C29 H29 0.9300
C30 C36 1.445(4)
C31 H31 0.9300
C32 C35 1.522(4)
C32 C34 1.524(4)
C32 C33 1.527(4)
C33 H33A 0.9600
C33 H33B 0.9600
C33 H33C 0.9600
C34 H34A 0.9600
C34 H34B 0.9600
C34 H34C 0.9600
C35 H35A 0.9600
C35 H35B 0.9600
C35 H35C 0.9600
C36 H36 0.9300
C37 C38 1.389(4)
C37 C42 1.394(4)
C38 C39 1.377(4)
C38 H38 0.9300
C39 C40 1.370(4)
C39 H39 0.9300
C40 C41 1.383(4)
C40 H40 0.9300
C41 C42 1.389(4)
C41 H41 0.9300
C43 C44 1.367(4)
C43 C48 1.387(4)
C44 C45 1.386(4)
C44 H44 0.9300
C45 C46 1.373(4)
C45 H45 0.9300
C46 C47 1.381(4)
C46 H46 0.9300
C47 C48 1.387(4)
C47 H47 0.9300
O51 C51 1.348(3)
O51 H51O 0.95(3)
O52 C68 1.380(3)
O52 C69 1.399(3)
O53 C75 1.350(3)
O53 H53O 0.98(3)
O54 C92 1.381(3)
O54 C93 1.403(3)
N51 C62 1.279(3)
N51 C63 1.415(3)
N52 C57 1.257(3)
N52 C98 1.420(3)
N53 C86 1.286(3)
N53 C87 1.405(3)
N54 C81 1.276(3)
N54 C74 1.415(4)
C51 C56 1.399(4)
C51 C52 1.400(4)
C52 C53 1.386(4)
C52 C57 1.451(4)
C53 C54 1.385(4)
C53 H53 0.9300
C54 C55 1.390(4)
C54 C58 1.529(4)
C55 C56 1.406(4)
C55 H55 0.9300
C56 C62 1.450(4)
C57 H57 0.9300
C58 C60 1.507(4)
C58 C61 1.515(4)
C58 C59 1.519(5)
C59 H59A 0.9600
C59 H59B 0.9600
C59 H59C 0.9600
C60 H60A 0.9600
C60 H60B 0.9600
C60 H60C 0.9600
C61 H61A 0.9600
C61 H61B 0.9600
C61 H61C 0.9600
C62 H62 0.9300
C63 C64 1.383(4)
C63 C68 1.404(4)
C64 C65 1.381(4)
C64 H64 0.9300
C65 C66 1.382(4)
C65 H65 0.9300
C66 C67 1.387(4)
C66 H66 0.9300
C67 C68 1.379(4)
C67 H67 0.9300
C69 C70 1.383(4)
C69 C74 1.403(4)
C70 C71 1.379(4)
C70 H70 0.9300
C71 C72 1.380(4)
C71 H71 0.9300
C72 C73 1.377(4)
C72 H72 0.9300
C73 C74 1.383(4)
C73 H73 0.9300
C75 C76 1.392(4)
C75 C80 1.411(4)
C76 C77 1.390(4)
C76 C81 1.456(4)
C77 C78 1.387(4)
C77 H77 0.9300
C78 C79 1.388(4)
C78 C82 1.522(4)
C79 C80 1.392(3)
C79 H79 0.9300
C80 C86 1.447(4)
C81 H81 0.9300
C82 C83 1.528(4)
C82 C85 1.532(4)
C82 C84 1.546(4)
C83 H83A 0.9600
C83 H83B 0.9600
C83 H83C 0.9600
C84 H84A 0.9600
C84 H84B 0.9600
C84 H84C 0.9600
C85 H85A 0.9600
C85 H85B 0.9600
C85 H85C 0.9600
C86 H86 0.9300
C87 C92 1.392(4)
C87 C88 1.392(4)
C88 C89 1.374(4)
C88 H88 0.9300
C89 C90 1.379(4)
C89 H89 0.9300
C90 C91 1.382(4)
C90 H90 0.9300
C91 C92 1.383(4)
C91 H91 0.9300
C93 C94 1.370(4)
C93 C98 1.390(4)
C94 C95 1.385(4)
C94 H94 0.9300
C95 C96 1.376(4)
C95 H95 0.9300
C96 C97 1.386(4)
C96 H96 0.9300
C97 C98 1.384(4)
C97 H97 0.9300
C171 C173 0.52(2)
C171 C172 0.662(16)
C171 C174 1.431(12)
C172 C173 0.83(2)
C172 C174 1.486(13)
C173 C174 1.36(2)
C174 N175 1.165(9)
C174 N176 1.301(8)
N175 N176 0.874(10)
C181 C182 0.60(3)
C181 C183 0.84(3)
C181 C185 1.27(4)
C181 C184 1.76(2)
C182 C183 0.715(19)
C182 C185 0.92(2)
C182 C184 1.455(11)
C183 C184 1.48(2)
C183 C185 1.62(3)
C184 N186 1.195(9)
C184 N187 1.281(13)
C184 N188 1.32(3)
C184 C185 1.69(2)
C185 C191 1.18(3)
N186 N187 0.715(13)
N186 N188 1.08(3)
N186 C190 1.46(3)
N187 C190 1.27(3)
N187 N188 1.74(3)
C189 C190 1.55(4)

loop_
_geom_hbond_atom_site_label_D
_geom_hbond_atom_site_label_H
_geom_hbond_atom_site_label_A
_geom_hbond_distance_DH
_geom_hbond_distance_HA
_geom_hbond_distance_DA
_geom_hbond_angle_DHA
O1 H1O N1 1.05(3) 1.57(3) 2.533(3) 150(3)
O1 H1O O2 1.05(3) 2.62(3) 3.455(3) 135(2)
O3 H3O N3 0.86(3) 1.79(3) 2.566(4) 148(3)
O51 H51O N51 0.95(3) 1.68(3) 2.542(3) 148(3)
O53 H53O N53 0.98(3) 1.64(3) 2.539(3) 150(3)
O53 H53O O54 0.98(3) 2.59(3) 3.353(3) 135(2)

loop_
_geom_torsion_atom_site_label_1
_geom_torsion_atom_site_label_2
_geom_torsion_atom_site_label_3
_geom_torsion_atom_site_label_4
_geom_torsion
O1 C1 C2 C3 -178.8(3)
C6 C1 C2 C3 1.5(4)
O1 C1 C2 C7 1.1(4)
C6 C1 C2 C7 -178.6(3)
C1 C2 C3 C4 -1.3(5)
C7 C2 C3 C4 178.8(3)
C2 C3 C4 C5 0.7(5)
C2 C3 C4 C8 176.7(3)
C3 C4 C5 C6 -0.2(5)
C8 C4 C5 C6 -176.1(3)
C4 C5 C6 C1 0.5(5)
C4 C5 C6 C12 177.8(3)
O1 C1 C6 C5 179.2(3)
C2 C1 C6 C5 -1.1(4)
O1 C1 C6 C12 1.9(4)
C2 C1 C6 C12 -178.4(3)
C48 N2 C7 C2 -178.0(3)
C3 C2 C7 N2 6.7(5)
C1 C2 C7 N2 -173.2(3)
C5 C4 C8 C10 -16.0(4)
C3 C4 C8 C10 168.2(3)
C5 C4 C8 C11 -137.4(3)
C3 C4 C8 C11 46.8(4)
C5 C4 C8 C9 103.6(4)
C3 C4 C8 C9 -72.1(4)
C13 N1 C12 C6 -177.8(3)
C5 C6 C12 N1 -178.1(3)
C1 C6 C12 N1 -0.8(4)
C12 N1 C13 C14 0.1(5)
C12 N1 C13 C18 179.6(3)
C18 C13 C14 C15 -1.5(5)
N1 C13 C14 C15 178.0(3)
C13 C14 C15 C16 0.1(5)
C14 C15 C16 C17 0.7(5)
C15 C16 C17 C18 0.0(5)
C16 C17 C18 O2 174.3(3)
C16 C17 C18 C13 -1.5(5)
C19 O2 C18 C17 48.6(4)
C19 O2 C18 C13 -135.5(3)
C14 C13 C18 C17 2.2(4)
N1 C13 C18 C17 -177.3(3)
C14 C13 C18 O2 -173.8(3)
N1 C13 C18 O2 6.7(4)
C18 O2 C19 C20 -111.0(3)
C18 O2 C19 C24 76.1(3)
C24 C19 C20 C21 -2.8(4)
O2 C19 C20 C21 -175.4(2)
C19 C20 C21 C22 1.0(5)
C20 C21 C22 C23 0.5(5)
C21 C22 C23 C24 -0.3(5)
C22 C23 C24 C19 -1.4(4)
C22 C23 C24 N4 -179.0(3)
C20 C19 C24 C23 2.9(4)
O2 C19 C24 C23 175.6(2)
C20 C19 C24 N4 -179.3(3)
O2 C19 C24 N4 -6.6(4)
C31 N4 C24 C23 -64.1(4)
C31 N4 C24 C19 118.3(3)
O3 C25 C26 C27 -176.4(3)
C30 C25 C26 C27 4.8(5)
O3 C25 C26 C31 7.9(4)
C30 C25 C26 C31 -170.9(3)
C25 C26 C27 C28 -1.5(5)
C31 C26 C27 C28 174.1(3)
C26 C27 C28 C29 -2.9(5)
C26 C27 C28 C32 176.5(3)
C27 C28 C29 C30 3.9(5)
C32 C28 C29 C30 -175.4(3)
O3 C25 C30 C29 177.5(3)
C26 C25 C30 C29 -3.8(5)
O3 C25 C30 C36 -6.1(5)
C26 C25 C30 C36 172.6(3)
C28 C29 C30 C25 -0.7(5)
C28 C29 C30 C36 -177.1(3)
C24 N4 C31 C26 -176.6(3)
C27 C26 C31 N4 -14.6(5)
C25 C26 C31 N4 161.0(3)
C29 C28 C32 C35 -117.4(3)
C27 C28 C32 C35 63.3(4)
C29 C28 C32 C34 3.7(5)
C27 C28 C32 C34 -175.5(3)
C29 C28 C32 C33 122.8(3)
C27 C28 C32 C33 -56.5(4)
C37 N3 C36 C30 -175.0(3)
C25 C30 C36 N3 8.8(5)
C29 C30 C36 N3 -174.9(3)
C36 N3 C37 C38 -19.0(5)
C36 N3 C37 C42 160.2(3)
C42 C37 C38 C39 -1.1(5)
N3 C37 C38 C39 178.2(3)
C37 C38 C39 C40 0.1(5)
C38 C39 C40 C41 0.3(5)
C39 C40 C41 C42 0.3(5)
C43 O4 C42 C41 43.8(4)
C43 O4 C42 C37 -140.6(3)
C40 C41 C42 O4 174.2(3)
C40 C41 C42 C37 -1.3(5)
C38 C37 C42 O4 -174.0(3)
N3 C37 C42 O4 6.7(4)
C38 C37 C42 C41 1.7(5)
N3 C37 C42 C41 -177.6(3)
C42 O4 C43 C44 -117.2(3)
C42 O4 C43 C48 68.0(4)
C48 C43 C44 C45 -0.1(5)
O4 C43 C44 C45 -174.7(3)
C43 C44 C45 C46 -1.8(5)
C44 C45 C46 C47 1.7(5)
C45 C46 C47 C48 0.2(5)
C44 C43 C48 C47 1.9(5)
O4 C43 C48 C47 176.6(3)
C44 C43 C48 N2 -177.5(3)
O4 C43 C48 N2 -2.9(4)
C46 C47 C48 C43 -2.0(5)
C46 C47 C48 N2 177.4(3)
C7 N2 C48 C43 89.5(4)
C7 N2 C48 C47 -89.9(4)
O51 C51 C52 C53 -179.3(3)
C56 C51 C52 C53 3.0(5)
O51 C51 C52 C57 4.7(4)
C56 C51 C52 C57 -173.0(3)
C51 C52 C53 C54 -1.9(5)
C57 C52 C53 C54 174.0(3)
C52 C53 C54 C55 0.2(5)
C52 C53 C54 C58 -179.8(3)
C53 C54 C55 C56 0.3(5)
C58 C54 C55 C56 -179.7(3)
O51 C51 C56 C55 179.9(3)
C52 C51 C56 C55 -2.5(5)
O51 C51 C56 C62 -2.8(5)
C52 C51 C56 C62 174.7(3)
C54 C55 C56 C51 0.9(5)
C54 C55 C56 C62 -176.4(3)
C98 N52 C57 C52 -175.7(3)
C53 C52 C57 N52 4.1(5)
C51 C52 C57 N52 180.0(3)
C53 C54 C58 C60 161.4(3)
C55 C54 C58 C60 -18.7(5)
C53 C54 C58 C61 41.3(4)
C55 C54 C58 C61 -138.8(3)
C53 C54 C58 C59 -76.6(4)
C55 C54 C58 C59 103.4(4)
C63 N51 C62 C56 -177.2(3)
C51 C56 C62 N51 2.3(5)
C55 C56 C62 N51 179.6(3)
C62 N51 C63 C64 -24.3(5)
C62 N51 C63 C68 158.1(3)
C68 C63 C64 C65 -0.9(5)
N51 C63 C64 C65 -178.4(3)
C63 C64 C65 C66 0.0(5)
C64 C65 C66 C67 0.5(5)
C65 C66 C67 C68 -0.2(5)
C66 C67 C68 O52 175.2(3)
C66 C67 C68 C63 -0.7(5)
C69 O52 C68 C67 37.6(4)
C69 O52 C68 C63 -146.4(3)
C64 C63 C68 C67 1.2(5)
N51 C63 C68 C67 179.0(3)
C64 C63 C68 O52 -174.8(3)
N51 C63 C68 O52 2.9(4)
C68 O52 C69 C70 -102.7(3)
C68 O52 C69 C74 80.6(3)
O52 C69 C70 C71 -177.2(3)
C74 C69 C70 C71 -0.6(5)
C69 C70 C71 C72 -1.2(5)
C70 C71 C72 C73 1.1(5)
C71 C72 C73 C74 0.8(5)
C72 C73 C74 C69 -2.5(5)
C72 C73 C74 N54 -179.6(3)
C70 C69 C74 C73 2.4(5)
O52 C69 C74 C73 179.1(3)
C70 C69 C74 N54 179.5(3)
O52 C69 C74 N54 -3.8(4)
C81 N54 C74 C73 -111.7(4)
C81 N54 C74 C69 71.4(4)
O53 C75 C76 C77 179.2(3)
C80 C75 C76 C77 -2.1(4)
O53 C75 C76 C81 -2.7(4)
C80 C75 C76 C81 176.0(3)
C75 C76 C77 C78 -0.7(5)
C81 C76 C77 C78 -178.7(3)
C76 C77 C78 C79 3.5(5)
C76 C77 C78 C82 179.9(3)
C77 C78 C79 C80 -3.7(5)
C82 C78 C79 C80 179.7(3)
C78 C79 C80 C75 1.2(5)
C78 C79 C80 C86 -179.6(3)
O53 C75 C80 C79 -179.5(3)
C76 C75 C80 C79 1.8(4)
O53 C75 C80 C86 1.2(5)
C76 C75 C80 C86 -177.4(3)
C74 N54 C81 C76 -178.5(3)
C77 C76 C81 N54 19.1(5)
C75 C76 C81 N54 -158.9(3)
C77 C78 C82 C83 -116.4(3)
C79 C78 C82 C83 59.9(4)
C77 C78 C82 C85 5.1(4)
C79 C78 C82 C85 -178.6(3)
C77 C78 C82 C84 124.4(3)
C79 C78 C82 C84 -59.3(4)
C87 N53 C86 C80 -179.9(3)
C79 C80 C86 N53 176.6(3)
C75 C80 C86 N53 -4.2(4)
C86 N53 C87 C92 178.6(3)
C86 N53 C87 C88 -0.6(5)
C92 C87 C88 C89 2.1(5)
N53 C87 C88 C89 -178.7(3)
C87 C88 C89 C90 -0.5(5)
C88 C89 C90 C91 -1.1(5)
C89 C90 C91 C92 1.1(5)
C93 O54 C92 C91 43.2(4)
C93 O54 C92 C87 -140.7(3)
C90 C91 C92 O54 176.5(3)
C90 C91 C92 C87 0.5(5)
C88 C87 C92 O54 -178.2(3)
N53 C87 C92 O54 2.5(4)
C88 C87 C92 C91 -2.1(5)
N53 C87 C92 C91 178.6(3)
C92 O54 C93 C94 -107.5(3)
C92 O54 C93 C98 78.2(3)
C98 C93 C94 C95 -2.2(5)
O54 C93 C94 C95 -176.4(3)
C93 C94 C95 C96 0.1(5)
C94 C95 C96 C97 0.7(5)
C95 C96 C97 C98 0.4(5)
C96 C97 C98 C93 -2.3(4)
C96 C97 C98 N52 176.7(3)
C94 C93 C98 C97 3.3(4)
O54 C93 C98 C97 177.5(3)
C94 C93 C98 N52 -175.8(3)
O54 C93 C98 N52 -1.5(4)
C57 N52 C98 C97 -89.1(4)
C57 N52 C98 C93 90.0(4)
C174 C171 C172 C173 -72(3)
C173 C171 C172 C174 72(3)
C174 C171 C173 C172 81.9(19)
C172 C171 C173 C174 -81.9(19)
C174 C172 C173 C171 -92(3)
C171 C172 C173 C174 92(3)
C171 C173 C174 N175 -133(3)
C172 C173 C174 N175 173.7(16)
C171 C173 C174 N176 97(7)
C172 C173 C174 N176 44(7)
C172 C173 C174 C171 -53(3)
C171 C173 C174 C172 53(3)
C173 C171 C174 N175 83(4)
C172 C171 C174 N175 174(2)
C173 C171 C174 N176 -152(3)
C172 C171 C174 N176 -61(3)
C172 C171 C174 C173 90(3)
C173 C171 C174 C172 -90(3)
C171 C172 C174 N176 149.5(18)
C173 C172 C174 N176 -169(2)
C171 C172 C174 C173 -42(2)
C173 C172 C174 C171 42(2)
C173 C174 N175 N176 -168(2)
C171 C174 N175 N176 151(2)
C173 C174 N176 N175 140(6)
C171 C174 N176 N175 -150(2)
C172 C174 N176 N175 174.9(14)
C185 C181 C182 C183 -168(3)
C184 C181 C182 C183 -72(3)
C183 C181 C182 C185 168(3)
C184 C181 C182 C185 96(3)
C183 C181 C182 C184 72(3)
C185 C181 C182 C184 -96(3)
C185 C182 C183 C181 -130(13)
C184 C182 C183 C181 -114(3)
C181 C182 C183 C184 114(3)
C185 C182 C183 C184 -16(12)
C181 C182 C183 C185 130(13)
C184 C182 C183 C185 16(12)
C185 C181 C183 C182 8(2)
C184 C181 C183 C182 62(3)
C182 C181 C183 C184 -62(3)
C185 C181 C183 C184 -53(2)
C182 C181 C183 C185 -8(2)
C184 C181 C183 C185 53(2)
C181 C182 C184 N187 -92(5)
C183 C182 C184 N187 -20(3)
C185 C182 C184 N187 156(2)
C181 C182 C184 N188 97(4)
C183 C182 C184 N188 169(3)
C185 C182 C184 N188 -15(2)
C181 C182 C184 C183 -72(3)
C185 C182 C184 C183 176(3)
C181 C182 C184 C185 112(5)
C183 C182 C184 C185 -176(3)
C183 C182 C184 C181 72(3)
C185 C182 C184 C181 -112(5)
C182 C183 C184 N186 169(2)
C181 C183 C184 N186 -151(3)
C185 C183 C184 N186 166(3)
C182 C183 C184 N187 169.0(19)
C181 C183 C184 N187 -150(3)
C185 C183 C184 N187 166.5(13)
C182 C183 C184 N188 -19(5)
C181 C183 C184 N188 22(5)
C185 C183 C184 N188 -21(4)
C181 C183 C184 C182 40(2)
C185 C183 C184 C182 -3(2)
C182 C183 C184 C185 3(2)
C181 C183 C184 C185 43(3)
C182 C183 C184 C181 -40(2)
C185 C183 C184 C181 -43(3)
C182 C181 C184 N186 -157(4)
C183 C181 C184 N186 132(4)
C185 C181 C184 N186 -109(5)
C182 C181 C184 N187 121(4)
C183 C181 C184 N187 49(4)
C185 C181 C184 N187 167.9(19)
C182 C181 C184 N188 -96(4)
C183 C181 C184 N188 -167(3)
C185 C181 C184 N188 -48(2)
C183 C181 C184 C182 -72(3)
C185 C181 C184 C182 47(4)
C182 C181 C184 C183 72(3)
C185 C181 C184 C183 119(3)
C182 C181 C184 C185 -47(4)
C183 C181 C184 C185 -119(3)
C181 C182 C185 C191 -176(6)
C183 C182 C185 C191 -50(16)
C184 C182 C185 C191 -65(7)
C183 C182 C185 C181 126(13)
C184 C182 C185 C181 111(3)
C181 C182 C185 C183 -126(13)
C184 C182 C185 C183 -16(12)
C181 C182 C185 C184 -111(3)
C183 C182 C185 C184 16(12)
C183 C181 C185 C182 -11(3)
C184 C181 C185 C182 -58(3)
C182 C181 C185 C183 11(3)
C184 C181 C185 C183 -48(2)
C182 C181 C185 C184 58(3)
C183 C181 C185 C184 48(2)
C181 C183 C185 C182 44(12)
C184 C183 C185 C182 163(13)
C182 C183 C185 C191 140(14)
C181 C183 C185 C191 -176(5)
C184 C183 C185 C191 -57(5)
C182 C183 C185 C181 -44(12)
C184 C183 C185 C181 119(3)
C182 C183 C185 C184 -163(13)
C181 C183 C185 C184 -119(3)
N186 C184 C185 C182 -174.6(15)
N187 C184 C185 C182 -124(5)
N188 C184 C185 C182 168(2)
C183 C184 C185 C182 -2.2(18)
C181 C184 C185 C182 26.0(18)
N186 C184 C185 C191 -18(3)
N187 C184 C185 C191 33(6)
N188 C184 C185 C191 -35(2)
C182 C184 C185 C191 157(3)
C183 C184 C185 C191 155(3)
C181 C184 C185 C191 -177(3)
N186 C184 C185 C181 159.4(16)
N187 C184 C185 C181 -150(5)
N188 C184 C185 C181 142(2)
C182 C184 C185 C181 -26.0(18)
C183 C184 C185 C181 -28.2(16)
N186 C184 C185 C183 -172.3(15)
N187 C184 C185 C183 -122(5)
N188 C184 C185 C183 169.8(17)
C182 C184 C185 C183 2.2(18)
C181 C184 C185 C183 28.2(16)
N188 C184 N186 N187 -175(3)
C183 C184 N186 N187 0(4)
C185 C184 N186 N187 161.6(18)
C181 C184 N186 N187 -105(5)
N187 C184 N186 N188 175(3)
C183 C184 N186 N188 175(3)
C185 C184 N186 N188 -23(2)
C181 C184 N186 N188 71(5)
N187 C184 N186 C190 -51.2(16)
N188 C184 N186 C190 134(2)
C183 C184 N186 C190 -51(3)
C185 C184 N186 C190 110.4(19)
C181 C184 N186 C190 -156(5)
N188 N186 N187 C190 -135(5)
C184 N186 N187 C190 -125.7(15)
N188 N186 N187 C184 -9(5)
C190 N186 N187 C184 125.7(15)
C184 N186 N187 N188 9(5)
C190 N186 N187 N188 135(5)
N188 C184 N187 N186 4(2)
C182 C184 N187 N186 -168.7(17)
C183 C184 N187 N186 -179.9(16)
C185 C184 N187 N186 -66(6)
C181 C184 N187 N186 154(2)
N186 C184 N187 C190 74(2)
N188 C184 N187 C190 78(2)
C182 C184 N187 C190 -95(3)
C183 C184 N187 C190 -106(2)
C185 C184 N187 C190 8(6)
C181 C184 N187 C190 -132(2)
N186 C184 N187 N188 -4(2)
C182 C184 N187 N188 -173(2)
C183 C184 N187 N188 176.3(19)
C185 C184 N187 N188 -69(5)
C181 C184 N187 N188 150(2)
N187 N186 N188 C184 10(5)
C190 N186 N188 C184 -106(3)
C184 N186 N188 N187 -10(5)
C190 N186 N188 N187 -115(6)
N187 C184 N188 N186 -2.7(14)
C182 C184 N188 N186 173.2(10)
C183 C184 N188 N186 -176(2)
C185 C184 N188 N186 165.2(14)
C181 C184 N188 N186 -164.2(13)
N186 C184 N188 N187 2.7(14)
C182 C184 N188 N187 175.9(13)
C183 C184 N188 N187 -174(3)
C185 C184 N188 N187 167.9(10)
C181 C184 N188 N187 -161.5(15)
C190 N187 N188 N186 46(5)
C184 N187 N188 N186 169(6)
N186 N187 N188 C184 -169(6)
C190 N187 N188 C184 -122.3(19)
C184 N187 C190 N186 -62.0(16)
N188 N187 C190 N186 -13.0(14)
N188 N186 C190 N187 149(3)
C184 N186 C190 N187 61.5(18)
N187 N186 C190 C189 -170(6)
N188 N186 C190 C189 -21(7)
C184 N186 C190 C189 -108(6)
